data_2002843
loop_
_publ_author_name
'Sfreddo, O'
'Mueller-Buschbaum, Hk'

_publ_section_title
;
Weitere Verbindungen zum Ba17 Ln16 Zn8 Pt4 O57-Typ mit Ln= Dy, Ho, Er, Y
;
_journal_name_full
;
Zeitschrift fuer Naturforschung, Teil B. Anorganische Chemie,
Organische Chemie (42,1987-)
;
_journal_page_first 1067
_journal_page_last 1071
_journal_volume 52
_journal_year 1997
_chemical_formula_structural 'Ba17 Er16 Zn8 Pt4 O57'
_chemical_formula_sum 'Ba17 Er16 O57 Pt4 Zn8'
_chemical_name_systematic
;
Barium erbium zinc platinum oxide (17/16/8/4/57)
;
_space_group_IT_number 87
_symmetry_cell_setting tetragonal
_symmetry_Int_Tables_number 87
_symmetry_space_group_name_Hall '-I 4'
_symmetry_space_group_name_H-M 'I 4/m'
_cell_angle_alpha 90
_cell_angle_beta 90
_cell_angle_gamma 90
_cell_formula_units_Z 2
_cell_length_a 22.79538(100)
_cell_length_b 22.79538(100)
_cell_length_c 5.7003(10)
_cell_volume 2962.0
_refine_ls_R_factor_all 0.1283
_cod_database_code 2002843

loop_
_symmetry_equiv_pos_as_xyz
x,y,z
-x,-y,z
-y,x,z
y,-x,z
-x,-y,-z
x,y,-z
y,-x,-z
-y,x,-z
1/2+x,1/2+y,1/2+z
1/2-x,1/2-y,1/2+z
1/2-y,1/2+x,1/2+z
1/2+y,1/2-x,1/2+z
1/2-x,1/2-y,1/2-z
1/2+x,1/2+y,1/2-z
1/2+y,1/2-x,1/2-z
1/2-y,1/2+x,1/2-z

loop_
_atom_site_aniso_label
_atom_site_aniso_U_11
_atom_site_aniso_U_12
_atom_site_aniso_U_13
_atom_site_aniso_U_22
_atom_site_aniso_U_23
_atom_site_aniso_U_33
Pt1 0.0051(2) -0.0005(2) 0. 0.0042(2) 0. 0.0054(3)
Er1 0.0040(3) -0.0001(2) 0. 0.0048(3) 0. 0.0063(3)
Er2 0.0045(3) 0.0003(2) 0. 0.0053(3) 0. 0.0060(3)
Er3 0.0053(3) -0.0002(2) 0. 0.0048(3) 0. 0.0063(3)
Er4 0.0045(3) -0.0003(2) 0. 0.0064(3) 0. 0.0052(3)
Ba1 0.0084(5) 0. 0. 0.0084(5) 0. 0.0075(8)
Ba2 0.0095(4) -0.0011(3) 0. 0.0081(4) 0. 0.0083(4)
Ba3 0.0088(4) -0.0033(3) 0. 0.0104(4) 0. 0.0100(5)
Ba4 0.0064(4) 0.0003(3) 0. 0.0065(4) 0. 0.0088(4)
Ba5 0.0101(4) 0.0024(3) 0. 0.0091(4) 0. 0.0086(4)
Zn1 0.0067(7) 0.0007(6) 0. 0.0065(7) 0. 0.0084(9)
Zn2 0.0084(8) -0.0003(6) 0. 0.0035(7) 0. 0.0088(9)
O1 0.007(6) 0. 0. 0.007(6) 0. 0.016(13)
O2 0.014(6) -0.001(5) 0. 0.019(6) 0. 0.021(7)
O3 0.005(5) 0.005(4) 0. 0.013(5) 0. 0.016(6)
O4 0.003(4) -0.002(4) 0. 0.002(4) 0. 0.029(7)
O5 0.005(4) -0.002(3) 0. 0.006(5) 0. 0.013(6)
O6 0.004(3) .000(3) -0.001(3) 0.009(3) 0.005(3) 0.013(4)
O7 0.009(3) 0.003(3) -0.001(3) 0.005(3) -0.005(3) 0.012(4)
O8 0.017(4) -0.001(3) 0.001(3) 0.011(3) 0.001(3) 0.005(4)
O9 0.008(3) 0.003(3) 0.005(3) 0.007(3) -0.002(3) 0.011(4)
O10 0.011(3) -0.001(3) 0.004(3) 0.014(4) 0.003(3) 0.005(4)

loop_
_atom_site_label
_atom_site_type_symbol
_atom_site_symmetry_multiplicity
_atom_site_Wyckoff_symbol
_atom_site_fract_x
_atom_site_fract_y
_atom_site_fract_z
_atom_site_occupancy
_atom_site_attached_hydrogens
_atom_site_calc_flag
Pt1 Pt4+ 8 h 0.35598(3) 0.08285(3) 0.5 1. 0 d
Er1 Er3+ 8 h 0.40025(3) 0.48780(3) 0. 1. 0 d
Er2 Er3+ 8 h 0.24930(3) 0.00655(3) 0.5 1. 0 d
Er3 Er3+ 8 h 0.44730(3) 0.32778(3) 0.5 1. 0 d
Er4 Er3+ 8 h 0.45034(3) 0.17408(3) 0.5 1. 0 d
Ba1 Ba2+ 2 a 0. 0. 0. 1. 0 d
Ba2 Ba2+ 8 h 0.38806(4) -0.22461(4) 0.5 1. 0 d
Ba3 Ba2+ 8 h 0.34246(4) 0.34971(4) 0. 1. 0 d
Ba4 Ba2+ 8 h 0.18937(4) 0.26815(4) 0. 1. 0 d
Ba5 Ba2+ 8 h 0.44183(4) 0.06728(4) 0. 1. 0 d
Zn1 Zn2+ 8 h 0.28901(8) -0.12110(8) -0.5 1. 0 d
Zn2 Zn2+ 8 h 0.36646(8) 0.42422(8) 0.5 1. 0 d
O1 O2- 2 b 0. 0. 0.5 1. 0 d
O2 O2- 8 h 0.4453(6) 0.0638(6) 0.5 1. 0 d
O3 O2- 8 h 0.3412(5) 0.3425(5) 0.5 1. 0 d
O4 O2- 8 h 0.2686(5) 0.1082(5) 0.5 1. 0 d
O5 O2- 8 h 0.2603(5) -0.2003(5) -0.5 1. 0 d
O6 O2- 16 i 0.3243(3) 0.4714(3) 0.2531(16) 1. 0 d
O7 O2- 16 i 0.3761(3) 0.1430(3) 0.7449(16) 1. 0 d
O8 O2- 16 i 0.3326(4) 0.0225(4) 0.7405(15) 1. 0 d
O9 O2- 16 i 0.2469(3) -0.0717(3) -0.2502(16) 1. 0 d
O10 O2- 16 i 0.4352(3) 0.4103(4) 0.2508(15) 1. 0 d

loop_
_atom_type_symbol
_atom_type_oxidation_number
Pt4+ 4.000
Er3+ 3.000
Ba2+ 2.000
Zn2+ 2.000
O2- -2.000
